data_1533734
loop_
_publ_author_name
'Belyavina, N.M.'
'Markiv, V.Ya.'
'Zavodyanny, V.V.'

_publ_section_title
;
 Crystal structure of the "La5 Al4" compound
;
_journal_name_full 'Journal of Alloys Compd.'
_journal_page_first 132
_journal_page_last 136
_journal_volume 367
_journal_year 2004
_chemical_formula_sum 'Al3.19 La4.06'
_chemical_name_systematic 'La4 Al3 (La0.06 Al0.19)'
_space_group_IT_number 189
_symmetry_space_group_name_Hall 'P -6 -2'
_symmetry_space_group_name_H-M 'P -6 2 m'
_cell_angle_alpha 90
_cell_angle_beta 90
_cell_angle_gamma 120
_cell_formula_units_Z 4
_cell_length_a 9.1628
_cell_length_b 9.1628
_cell_length_c 11.2309
_cell_volume 816.585
_citation_journal_id_ASTM JALCEU
_cod_data_source_file Belyavina_JALCEU_2004_1396.cif
_cod_data_source_block Al3.19La4.06
_cod_original_cell_volume 816.5853
_cod_database_code 1533734

loop_
_symmetry_equiv_pos_as_xyz
x,y,z
-x+y,-x,-z
-y,x-y,z
x,y,-z
-x+y,-x,z
-y,x-y,-z
y,x,z
x-y,-y,-z
-x,-x+y,z
y,x,-z
x-y,-y,z
-x,-x+y,-z

loop_
_atom_site_label
_atom_site_type_symbol
_atom_site_fract_x
_atom_site_fract_y
_atom_site_fract_z
_atom_site_occupancy
_atom_site_U_iso_or_equiv
Al3 Al 0.3333 0.6667 0.5 0.95 0.0
La2 La 0.7399 0 0.5 1 0.0
Al2 Al 0 0 0.732 1 0.0
La1 La 0.3891 0 0.336 1 0.0
Al1 Al 0.714 0 0.206 1 0.0
La3 La 0.237 0 0 1 0.0
Al4 Al 0.572 0 0 0.95 0.0
La5 La 0.3333 0.6667 0.5 0.05 0.0
La6 La 0.572 0 0 0.05 0.0
La4 La 0.3333 0.6667 0.1572 1 0.0
